data_7057327
loop_
_publ_author_name
'Tong, Wen-Quan'
'Liu, Ting-Ting'
'Li, Gao-Peng'
'Liang, Ji-Ye'
'Hou, Lei'
'Wang, Yao-Yu'

_publ_section_title
;
 Three new super water-stable lanthanide--organic frameworks for
 luminescence sensing and magnetic properties
;
_journal_issue 11
_journal_name_full 'New Journal of Chemistry'
_journal_page_first 9221
_journal_paper_doi 10.1039/C8NJ00348C
_journal_volume 42
_journal_year 2018
_chemical_formula_sum 'C14 H13 Dy N2 O11'
_chemical_formula_weight 547.76
_space_group_crystal_system triclinic
_space_group_IT_number 2
_space_group_name_Hall '-P 1'
_space_group_name_H-M_alt 'P -1'
_symmetry_space_group_name_Hall '-P 1'
_symmetry_space_group_name_H-M 'P -1'
_atom_sites_solution_hydrogens mixed
_audit_creation_method SHELXL-2014/7
_audit_update_record
;
2018-03-05 deposited with the CCDC.
2018-03-27 downloaded from the CCDC.
;
_cell_angle_alpha 106.506(4)
_cell_angle_beta 101.369(4)
_cell_angle_gamma 100.510(4)
_cell_formula_units_Z 2
_cell_length_a 7.620(2)
_cell_length_b 9.981(3)
_cell_length_c 11.786(3)
_cell_measurement_reflns_used 3202
_cell_measurement_temperature 296(2)
_cell_measurement_theta_max 28.22
_cell_measurement_theta_min 2.82
_cell_volume 815.0(4)
_computing_structure_refinement 'SHELXL-2014/7 (Sheldrick, 2014)'
_diffrn_ambient_temperature 296(2)
_diffrn_measured_fraction_theta_full 0.967
_diffrn_measured_fraction_theta_max 0.967
_diffrn_measurement_device_type 'Bruker APEX-II CCD'
_diffrn_measurement_method '\f and \w scans'
_diffrn_radiation_type MoK\a
_diffrn_radiation_wavelength 0.71073
_diffrn_reflns_av_R_equivalents 0.0153
_diffrn_reflns_av_unetI/netI 0.0348
_diffrn_reflns_Laue_measured_fraction_full 0.967
_diffrn_reflns_Laue_measured_fraction_max 0.967
_diffrn_reflns_limit_h_max 9
_diffrn_reflns_limit_h_min -8
_diffrn_reflns_limit_k_max 12
_diffrn_reflns_limit_k_min -10
_diffrn_reflns_limit_l_max 8
_diffrn_reflns_limit_l_min -14
_diffrn_reflns_number 4364
_diffrn_reflns_point_group_measured_fraction_full 0.967
_diffrn_reflns_point_group_measured_fraction_max 0.967
_diffrn_reflns_theta_full 25.242
_diffrn_reflns_theta_max 25.994
_diffrn_reflns_theta_min 2.200
_diffrn_source 'fine-focus sealed tube'
_exptl_absorpt_coefficient_mu 4.654
_exptl_absorpt_correction_T_max 0.6285
_exptl_absorpt_correction_T_min 0.5420
_exptl_absorpt_correction_type multi-scan
_exptl_absorpt_process_details sadabs
_exptl_crystal_colour colorless
_exptl_crystal_density_diffrn 2.232
_exptl_crystal_description block
_exptl_crystal_F_000 530
_exptl_crystal_size_max 0.150
_exptl_crystal_size_mid 0.130
_exptl_crystal_size_min 0.110
_refine_diff_density_max 1.179
_refine_diff_density_min -1.070
_refine_diff_density_rms 0.267
_refine_ls_extinction_method none
_refine_ls_goodness_of_fit_ref 1.251
_refine_ls_hydrogen_treatment constr
_refine_ls_matrix_type full
_refine_ls_number_parameters 254
_refine_ls_number_reflns 3099
_refine_ls_number_restraints 0
_refine_ls_restrained_S_all 1.251
_refine_ls_R_factor_all 0.0370
_refine_ls_R_factor_gt 0.0305
_refine_ls_shift/su_max 0.000
_refine_ls_shift/su_mean 0.000
_refine_ls_structure_factor_coef Fsqd
_refine_ls_weighting_details 'w=1/[\s^2^(Fo^2^)+(0.0201P)^2^+11.0048P] where P=(Fo^2^+2Fc^2^)/3'
_refine_ls_weighting_scheme calc
_refine_ls_wR_factor_gt 0.0748
_refine_ls_wR_factor_ref 0.1062
_reflns_Friedel_coverage 0.000
_reflns_number_gt 2907
_reflns_number_total 3099
_reflns_threshold_expression 'I > 2\s(I)'
_cod_data_source_file c8nj00348c2.cif
_cod_data_source_block 1-Dy
_cod_depositor_comments 'Adding full bibliography for 7057326--7057328.cif.'
_cod_database_code 7057327
_shelx_shelxl_version_number 2014/7
_shelx_space_group_comment
;
The symmetry employed for this shelxl refinement is uniquely defined
by the following loop, which should always be used as a source of
symmetry information in preference to the above space-group names.
They are only intended as comments.
;
_shelx_estimated_absorpt_t_min 0.542
_shelx_estimated_absorpt_t_max 0.629

loop_
_space_group_symop_operation_xyz
'x, y, z'
'-x, -y, -z'

loop_
_atom_site_label
_atom_site_type_symbol
_atom_site_fract_x
_atom_site_fract_y
_atom_site_fract_z
_atom_site_U_iso_or_equiv
_atom_site_adp_type
_atom_site_occupancy
_atom_site_site_symmetry_order
_atom_site_calc_flag
_atom_site_refinement_flags_posn
_atom_site_refinement_flags_adp
Dy1 Dy 0.32192(5) 0.88161(4) -0.23386(3) 0.01684(13) Uani 1 1 d . .
N1 N 0.5684(9) 0.6239(7) 0.4119(6) 0.0211(14) Uani 1 1 d . .
N2 N 0.6262(9) 0.7694(7) 0.4792(6) 0.0204(14) Uani 1 1 d . .
O1 O 0.3965(10) 0.7978(7) -0.0744(6) 0.0354(15) Uani 1 1 d . .
O1W O 0.6586(9) 0.9515(8) -0.1881(7) 0.0441(18) Uani 1 1 d . .
H1W2 H 0.6913 0.9254 -0.2543 0.066 Uiso 1 1 d R U
H1W1 H 0.6973 1.0426 -0.1547 0.066 Uiso 1 1 d R U
O2W O 0.0719(9) 0.8918(7) -0.1330(6) 0.0358(15) Uani 1 1 d . .
H2W1 H 0.0765 0.9796 -0.0963 0.054 Uiso 1 1 d R U
H2W2 H 0.0838 0.8476 -0.0811 0.054 Uiso 1 1 d R U
O2 O 0.5944(9) 0.8856(6) 0.1100(5) 0.0296(14) Uani 1 1 d . .
O3W O 0.3841(9) 0.9091(9) -0.4151(6) 0.0432(18) Uani 1 1 d . .
H3W1 H 0.2814 0.8846 -0.4690 0.065 Uiso 1 1 d R U
H3W2 H 0.4569 0.8657 -0.4480 0.065 Uiso 1 1 d R U
O3 O 0.0494(10) 0.2800(6) -0.2139(5) 0.0336(15) Uani 1 1 d . .
H3A H -0.0279 0.2065 -0.2604 0.050 Uiso 1 1 calc R U
O4 O -0.0079(9) 0.1786(6) -0.0726(5) 0.0301(14) Uani 1 1 d . .
O5 O 0.8490(8) 1.0466(6) 0.6179(6) 0.0295(14) Uani 1 1 d . .
O6 O 1.0862(8) 0.9489(6) 0.6581(5) 0.0266(13) Uani 1 1 d . .
O7 O 0.8442(9) 0.3717(6) 0.3305(7) 0.0374(16) Uani 1 1 d . .
O8 O 0.5457(10) 0.3204(6) 0.3136(7) 0.0388(16) Uani 1 1 d . .
C1 C 0.4632(10) 0.7875(8) 0.0267(7) 0.0188(15) Uani 1 1 d . .
C2 C 0.3814(10) 0.6586(8) 0.0567(7) 0.0167(15) Uani 1 1 d . .
C3 C 0.2659(10) 0.5342(8) -0.0335(7) 0.0195(15) Uani 1 1 d . .
H3 H 0.2395 0.5293 -0.1153 0.023 Uiso 1 1 calc R U
C4 C 0.1908(10) 0.4184(8) -0.0021(7) 0.0196(15) Uani 1 1 d . .
C5 C 0.2255(11) 0.4250(9) 0.1201(7) 0.0234(17) Uani 1 1 d . .
H5 H 0.1734 0.3456 0.1397 0.028 Uiso 1 1 calc R U
C6 C 0.3398(11) 0.5518(8) 0.2153(8) 0.0217(16) Uani 1 1 d . .
C7 C 0.4196(11) 0.6679(8) 0.1825(7) 0.0217(16) Uani 1 1 d . .
H7 H 0.4975 0.7511 0.2427 0.026 Uiso 1 1 calc R U
C8 C 0.0689(10) 0.2819(8) -0.0976(7) 0.0203(16) Uani 1 1 d . .
C9 C 0.3698(12) 0.5611(9) 0.3453(8) 0.0253(17) Uani 1 1 d . .
H9A H 0.3300 0.4653 0.3502 0.030 Uiso 1 1 calc R U
H9B H 0.2963 0.6208 0.3835 0.030 Uiso 1 1 calc R U
C10 C 0.8112(11) 0.7976(8) 0.5181(7) 0.0181(15) Uani 1 1 d . .
C11 C 0.8723(12) 0.6716(9) 0.4677(8) 0.0250(17) Uani 1 1 d . .
H11 H 0.9940 0.6647 0.4767 0.030 Uiso 1 1 calc R U
C12 C 0.7178(12) 0.5649(9) 0.4044(7) 0.0253(18) Uani 1 1 d . .
C13 C 0.9212(10) 0.9394(8) 0.6016(7) 0.0176(15) Uani 1 1 d . .
C14 C 0.6962(12) 0.4089(9) 0.3441(7) 0.0248(18) Uani 1 1 d . .

loop_
_atom_site_aniso_label
_atom_site_aniso_U_11
_atom_site_aniso_U_22
_atom_site_aniso_U_33
_atom_site_aniso_U_23
_atom_site_aniso_U_13
_atom_site_aniso_U_12
Dy1 0.0187(2) 0.01178(19) 0.01591(19) 0.00319(13) 0.00092(13) 0.00005(13)
N1 0.023(3) 0.016(3) 0.017(3) 0.000(3) 0.000(3) 0.000(3)
N2 0.026(3) 0.013(3) 0.013(3) -0.004(2) 0.001(3) 0.001(3)
O1 0.048(4) 0.028(3) 0.030(3) 0.017(3) 0.006(3) 0.001(3)
O1W 0.023(3) 0.040(4) 0.049(4) -0.006(3) 0.009(3) -0.005(3)
O2W 0.044(4) 0.032(3) 0.044(4) 0.019(3) 0.026(3) 0.015(3)
O2 0.035(3) 0.014(3) 0.024(3) 0.002(2) -0.009(3) -0.008(2)
O3W 0.036(4) 0.079(5) 0.040(4) 0.040(4) 0.019(3) 0.036(4)
O3 0.053(4) 0.018(3) 0.021(3) 0.001(2) 0.010(3) -0.005(3)
O4 0.035(3) 0.019(3) 0.026(3) 0.006(2) 0.002(3) -0.009(2)
O5 0.024(3) 0.020(3) 0.030(3) -0.003(2) -0.008(2) 0.006(2)
O6 0.018(3) 0.029(3) 0.029(3) 0.009(3) -0.002(2) 0.005(2)
O7 0.035(4) 0.018(3) 0.052(4) 0.004(3) 0.003(3) 0.012(3)
O8 0.043(4) 0.018(3) 0.053(4) 0.004(3) 0.020(3) 0.004(3)
C1 0.020(4) 0.016(4) 0.014(4) 0.003(3) -0.002(3) 0.001(3)
C2 0.017(4) 0.012(3) 0.014(3) 0.000(3) -0.003(3) 0.000(3)
C3 0.018(4) 0.019(4) 0.013(3) -0.001(3) -0.005(3) 0.003(3)
C4 0.016(4) 0.014(3) 0.017(4) -0.004(3) -0.004(3) -0.001(3)
C5 0.026(4) 0.019(4) 0.023(4) 0.009(3) 0.005(3) -0.002(3)
C6 0.025(4) 0.017(4) 0.027(4) 0.012(3) 0.010(3) 0.003(3)
C7 0.027(4) 0.015(4) 0.017(4) 0.006(3) 0.002(3) -0.004(3)
C8 0.016(4) 0.014(4) 0.018(4) 0.001(3) -0.006(3) -0.006(3)
C9 0.027(4) 0.027(4) 0.023(4) 0.013(3) 0.007(3) 0.001(3)
C10 0.024(4) 0.018(4) 0.014(3) 0.005(3) 0.006(3) 0.008(3)
C11 0.029(4) 0.020(4) 0.031(4) 0.010(3) 0.012(4) 0.012(3)
C12 0.038(5) 0.019(4) 0.017(4) 0.002(3) 0.001(3) 0.014(4)
C13 0.016(3) 0.020(4) 0.016(4) 0.006(3) 0.005(3) 0.003(3)
C14 0.038(5) 0.020(4) 0.010(3) 0.004(3) -0.002(3) 0.003(4)

loop_
_atom_type_symbol
_atom_type_description
_atom_type_scat_dispersion_real
_atom_type_scat_dispersion_imag
_atom_type_scat_source
C C 0.0033 0.0016 'International Tables Vol C Tables 4.2.6.8 and 6.1.1.4'
H H 0.0000 0.0000 'International Tables Vol C Tables 4.2.6.8 and 6.1.1.4'
N N 0.0061 0.0033 'International Tables Vol C Tables 4.2.6.8 and 6.1.1.4'
O O 0.0106 0.0060 'International Tables Vol C Tables 4.2.6.8 and 6.1.1.4'
Dy Dy -0.1892 4.4098 'International Tables Vol C Tables 4.2.6.8 and 6.1.1.4'

loop_
_geom_angle_atom_site_label_1
_geom_angle_atom_site_label_2
_geom_angle_atom_site_label_3
_geom_angle
_geom_angle_site_symmetry_1
_geom_angle_site_symmetry_3
O2 Dy1 O1 93.0(2) 2_675 .
O2 Dy1 O6 84.7(2) 2_675 1_454
O1 Dy1 O6 142.5(2) . 1_454
O2 Dy1 O3W 100.7(3) 2_675 .
O1 Dy1 O3W 147.3(2) . .
O6 Dy1 O3W 68.9(2) 1_454 .
O2 Dy1 O7 161.3(2) 2_675 2_665
O1 Dy1 O7 79.6(2) . 2_665
O6 Dy1 O7 90.7(2) 1_454 2_665
O3W Dy1 O7 94.5(3) . 2_665
O2 Dy1 O2W 78.2(2) 2_675 .
O1 Dy1 O2W 73.6(2) . .
O6 Dy1 O2W 69.2(2) 1_454 .
O3W Dy1 O2W 138.1(2) . .
O7 Dy1 O2W 83.2(2) 2_665 .
O2 Dy1 O1W 75.0(2) 2_675 .
O1 Dy1 O1W 80.1(3) . .
O6 Dy1 O1W 134.3(2) 1_454 .
O3W Dy1 O1W 75.1(3) . .
O7 Dy1 O1W 119.9(2) 2_665 .
O2W Dy1 O1W 141.1(2) . .
O2 Dy1 O8 141.3(2) 2_675 2_665
O1 Dy1 O8 75.0(2) . 2_665
O6 Dy1 O8 126.8(2) 1_454 2_665
O3W Dy1 O8 75.8(2) . 2_665
O7 Dy1 O8 53.4(2) 2_665 2_665
O2W Dy1 O8 130.0(2) . 2_665
O1W Dy1 O8 66.8(2) . 2_665
O2 Dy1 C14 164.5(2) 2_675 2_665
O1 Dy1 C14 75.2(2) . 2_665
O6 Dy1 C14 110.7(2) 1_454 2_665
O3W Dy1 C14 84.9(3) . 2_665
O7 Dy1 C14 27.2(2) 2_665 2_665
O2W Dy1 C14 107.3(2) . 2_665
O1W Dy1 C14 92.8(3) . 2_665
O8 Dy1 C14 26.2(2) 2_665 2_665
C12 N1 N2 110.9(6) . .
C12 N1 C9 129.8(7) . .
N2 N1 C9 118.5(6) . .
C10 N2 N1 105.2(6) . .
C1 O1 Dy1 164.0(6) . .
Dy1 O1W H1W2 109.4 . .
Dy1 O1W H1W1 109.5 . .
H1W2 O1W H1W1 109.5 . .
Dy1 O2W H2W1 109.3 . .
Dy1 O2W H2W2 109.6 . .
H2W1 O2W H2W2 109.5 . .
C1 O2 Dy1 144.3(6) . 2_675
Dy1 O3W H3W1 107.8 . .
Dy1 O3W H3W2 120.7 . .
H3W1 O3W H3W2 107.3 . .
C8 O3 H3A 109.5 . .
C13 O6 Dy1 157.0(5) . 1_656
C14 O7 Dy1 92.0(5) . 2_665
C14 O8 Dy1 92.3(5) . 2_665
O1 C1 O2 123.2(7) . .
O1 C1 C2 119.2(7) . .
O2 C1 C2 117.5(6) . .
C3 C2 C7 120.3(7) . .
C3 C2 C1 121.7(7) . .
C7 C2 C1 118.0(6) . .
C4 C3 C2 120.0(7) . .
C4 C3 H3 120.0 . .
C2 C3 H3 120.0 . .
C3 C4 C5 120.8(7) . .
C3 C4 C8 121.3(7) . .
C5 C4 C8 118.0(7) . .
C4 C5 C6 120.7(7) . .
C4 C5 H5 119.6 . .
C6 C5 H5 119.6 . .
C7 C6 C5 118.2(7) . .
C7 C6 C9 121.1(7) . .
C5 C6 C9 120.7(7) . .
C6 C7 C2 119.9(7) . .
C6 C7 H7 120.0 . .
C2 C7 H7 120.0 . .
O4 C8 O3 122.0(7) . .
O4 C8 C4 123.1(7) . .
O3 C8 C4 114.9(7) . .
C6 C9 N1 110.5(7) . .
C6 C9 H9A 109.5 . .
N1 C9 H9A 109.5 . .
C6 C9 H9B 109.5 . .
N1 C9 H9B 109.5 . .
H9A C9 H9B 108.1 . .
N2 C10 C11 110.2(7) . .
N2 C10 C13 121.1(7) . .
C11 C10 C13 128.7(7) . .
C12 C11 C10 106.2(7) . .
C12 C11 H11 126.9 . .
C10 C11 H11 126.9 . .
C11 C12 N1 107.4(7) . .
C11 C12 C14 129.9(8) . .
N1 C12 C14 122.5(8) . .
O5 C13 O6 122.9(7) . .
O5 C13 C10 119.7(7) . .
O6 C13 C10 117.4(7) . .
O8 C14 O7 122.3(8) . .
O8 C14 C12 121.7(8) . .
O7 C14 C12 115.9(8) . .
O8 C14 Dy1 61.5(4) . 2_665
O7 C14 Dy1 60.8(4) . 2_665
C12 C14 Dy1 176.7(6) . 2_665

loop_
_geom_bond_atom_site_label_1
_geom_bond_atom_site_label_2
_geom_bond_distance
_geom_bond_site_symmetry_2
Dy1 O2 2.259(6) 2_675
Dy1 O1 2.280(6) .
Dy1 O6 2.308(5) 1_454
Dy1 O3W 2.355(6) .
Dy1 O7 2.433(6) 2_665
Dy1 O2W 2.439(6) .
Dy1 O1W 2.439(6) .
Dy1 O8 2.451(6) 2_665
Dy1 C14 2.785(8) 2_665
N1 C12 1.380(11) .
N1 N2 1.381(9) .
N1 C9 1.485(10) .
N2 C10 1.343(10) .
O1 C1 1.240(10) .
O1W H1W2 0.8499 .
O1W H1W1 0.8500 .
O2W H2W1 0.8500 .
O2W H2W2 0.8500 .
O2 C1 1.278(9) .
O2 Dy1 2.259(6) 2_675
O3W H3W1 0.8499 .
O3W H3W2 0.8500 .
O3 C8 1.343(10) .
O3 H3A 0.8200 .
O4 C8 1.230(9) .
O5 C13 1.274(9) .
O6 C13 1.274(9) .
O6 Dy1 2.308(5) 1_656
O7 C14 1.275(11) .
O7 Dy1 2.433(6) 2_665
O8 C14 1.230(11) .
O8 Dy1 2.451(6) 2_665
C1 C2 1.491(10) .
C2 C3 1.389(10) .
C2 C7 1.426(10) .
C3 C4 1.373(11) .
C3 H3 0.9300 .
C4 C5 1.393(11) .
C4 C8 1.497(10) .
C5 C6 1.423(11) .
C5 H5 0.9300 .
C6 C7 1.396(10) .
C6 C9 1.477(11) .
C7 H7 0.9300 .
C9 H9A 0.9700 .
C9 H9B 0.9700 .
C10 C11 1.431(10) .
C10 C13 1.458(10) .
C11 C12 1.350(12) .
C11 H11 0.9300 .
C12 C14 1.479(11) .
C14 Dy1 2.785(8) 2_665
